data_4115703
loop_
_publ_author_name
'John E. Anthony'
'James S. Brooks'
'David L. Eaton'
'Sean R. Parkin'

_publ_section_title
;
 Functionalized Pentacene: Improved Electronic Properties from Control of
 Solid-State Order
;
_journal_name_full 'Journal of the American Chemical Society'
_journal_page_first 9482
_journal_page_last 9483
_journal_paper_doi 10.1021/ja0162459
_journal_volume 123
_journal_year 2001
_chemical_formula_sum 'C44 H54 Si2'
_chemical_formula_weight 639.05
_chemical_name_common 'Compound 1 '
_chemical_name_systematic
; 
 ? 
;
_space_group_IT_number 2
_symmetry_cell_setting triclinic
_symmetry_space_group_name_Hall '-P 1'
_symmetry_space_group_name_H-M 'P -1'
_atom_sites_solution_hydrogens geom
_atom_sites_solution_primary direct
_atom_sites_solution_secondary difmap
_audit_creation_method SHELXL-97
_cell_angle_alpha 89.15(3)
_cell_angle_beta 78.42(3)
_cell_angle_gamma 83.63(3)
_cell_formula_units_Z 1
_cell_length_a 7.5650(15)
_cell_length_b 7.7500(15)
_cell_length_c 16.835(3)
_cell_measurement_reflns_used 11700
_cell_measurement_temperature 173(1)
_cell_measurement_theta_max 27.48
_cell_measurement_theta_min 1.00
_cell_volume 960.9(3)
_computing_cell_refinement 'SCALEPACK (Otwinowski & Minor, 1997)'
_computing_data_collection 'COLLECT (Nonius, 1998)'
_computing_data_reduction 'DENZO-SMN (Otwinowski & Minor, 1997)'
_computing_molecular_graphics 'XP in Siemens SHELXTL (Sheldrick, 1994)'
_computing_publication_material 'SHELX97-2 (Sheldrick, 1997) and local procedures'
_computing_structure_refinement 'SHELXL-97 (Sheldrick, 1997)'
_computing_structure_solution 'SHELXS-97 (Sheldrick, 1990)'
_diffrn_ambient_temperature 173(1)
_diffrn_detector_area_resol_mean 18
_diffrn_measured_fraction_theta_full 1.000
_diffrn_measured_fraction_theta_max 1.000
_diffrn_measurement_device_type 'Nonius KappaCCD diffractometer'
_diffrn_measurement_method '\w scans at fixed \c = 55\%'
_diffrn_radiation_monochromator graphite
_diffrn_radiation_source 'fine-focus sealed tube'
_diffrn_radiation_type MoK\a
_diffrn_radiation_wavelength 0.71073
_diffrn_reflns_av_R_equivalents 0.0358
_diffrn_reflns_av_sigmaI/netI 0.0571
_diffrn_reflns_limit_h_max 8
_diffrn_reflns_limit_h_min -8
_diffrn_reflns_limit_k_max 9
_diffrn_reflns_limit_k_min -9
_diffrn_reflns_limit_l_max 20
_diffrn_reflns_limit_l_min -20
_diffrn_reflns_number 6745
_diffrn_reflns_theta_full 25.00
_diffrn_reflns_theta_max 25.00
_diffrn_reflns_theta_min 1.23
_diffrn_standards_decay_% <1
_exptl_absorpt_coefficient_mu 0.121
_exptl_absorpt_correction_type none
_exptl_crystal_colour 'deep blue'
_exptl_crystal_density_diffrn 1.104
_exptl_crystal_description plate
_exptl_crystal_F_000 346
_exptl_crystal_size_max 0.30
_exptl_crystal_size_mid 0.25
_exptl_crystal_size_min 0.04
_refine_diff_density_max .186
_refine_diff_density_min -.226
_refine_diff_density_rms .039
_refine_ls_extinction_coef 0.0026(19)
_refine_ls_extinction_expression Fc^*^=kFc[1+0.001xFc^2^\l^3^/sin(2\q)]^-1/4^
_refine_ls_extinction_method SHELXL
_refine_ls_goodness_of_fit_ref 1.038
_refine_ls_hydrogen_treatment mixed
_refine_ls_matrix_type full
_refine_ls_number_parameters 232
_refine_ls_number_reflns 3375
_refine_ls_number_restraints 226
_refine_ls_restrained_S_all 1.013
_refine_ls_R_factor_all 0.0713
_refine_ls_R_factor_gt 0.0486
_refine_ls_shift/su_max 0.031
_refine_ls_shift/su_mean 0.001
_refine_ls_structure_factor_coef Fsqd
_refine_ls_weighting_details 'calc w=1/[\s^2^(Fo^2^)+(0.0423P)^2^+0.3020P] where P=(Fo^2^+2Fc^2^)/3'
_refine_ls_weighting_scheme calc
_refine_ls_wR_factor_gt 0.1039
_refine_ls_wR_factor_ref 0.1120
_reflns_number_gt 2571
_reflns_number_total 3375
_reflns_threshold_expression >2sigma(I)
_cod_data_source_file ja0162459_s2_2.cif
_cod_data_source_block k01029
_cod_database_code 4115703

loop_
_symmetry_equiv_pos_as_xyz
'x, y, z'
'-x, -y, -z'

loop_
_atom_site_label
_atom_site_type_symbol
_atom_site_fract_x
_atom_site_fract_y
_atom_site_fract_z
_atom_site_U_iso_or_equiv
_atom_site_adp_type
_atom_site_occupancy
_atom_site_symmetry_multiplicity
_atom_site_calc_flag
_atom_site_refinement_flags
_atom_site_disorder_assembly
_atom_site_disorder_group
Si Si 0.24768(7) 0.70921(7) 0.32285(3) 0.02931(19) Uani 1 1 d U . .
C1 C 0.4466(2) 0.9381(2) 0.08003(10) 0.0237(4) Uani 1 1 d U . .
C2 C 0.3199(2) 1.0454(2) 0.04465(10) 0.0238(4) Uani 1 1 d U . .
C3 C 0.1407(2) 1.0922(2) 0.08608(11) 0.0264(5) Uani 1 1 d U . .
H3 H 0.1050 1.0530 0.1400 0.032 Uiso 1 1 calc R . .
C4 C 0.0142(2) 1.1931(2) 0.05141(11) 0.0256(4) Uani 1 1 d U . .
C5 C -0.1682(3) 1.2397(2) 0.09352(12) 0.0327(5) Uani 1 1 d U . .
H5 H -0.2053 1.2013 0.1476 0.039 Uiso 1 1 calc R . .
C6 C -0.2889(3) 1.3374(3) 0.05775(12) 0.0363(5) Uani 1 1 d U . .
H6 H -0.4092 1.3679 0.0870 0.044 Uiso 1 1 calc R . .
C7 C -0.2372(3) 1.3951(3) -0.02323(12) 0.0348(5) Uani 1 1 d U . .
H7 H -0.3238 1.4629 -0.0478 0.042 Uiso 1 1 calc R . .
C8 C -0.0669(3) 1.3548(2) -0.06560(12) 0.0309(5) Uani 1 1 d U . .
H8 H -0.0350 1.3952 -0.1196 0.037 Uiso 1 1 calc R . .
C9 C 0.0667(3) 1.2520(2) -0.03062(11) 0.0258(4) Uani 1 1 d U . .
C10 C 0.2432(2) 1.2092(2) -0.07194(11) 0.0251(4) Uani 1 1 d U . .
H10 H 0.2778 1.2502 -0.1257 0.030 Uiso 1 1 calc R . .
C11 C 0.3735(2) 1.1069(2) -0.03731(10) 0.0240(4) Uani 1 1 d U . .
C12 C 0.3890(2) 0.8704(2) 0.15976(11) 0.0258(4) Uani 1 1 d U . .
C13 C 0.3365(3) 0.8091(3) 0.22536(11) 0.0305(5) Uani 1 1 d U A .
C14 C 0.3185(3) 0.4684(3) 0.31306(12) 0.0410(6) Uani 1 1 d U A .
H14 H 0.2698 0.4148 0.3662 0.049 Uiso 1 1 calc R . .
C15 C 0.2391(4) 0.3841(3) 0.24775(14) 0.0640(8) Uani 1 1 d U . .
H15A H 0.2754 0.4417 0.1957 0.096 Uiso 1 1 calc R A .
H15B H 0.1064 0.3963 0.2635 0.096 Uiso 1 1 calc R . .
H15C H 0.2850 0.2606 0.2425 0.096 Uiso 1 1 calc R . .
C16 C 0.5256(3) 0.4279(3) 0.29610(15) 0.0598(7) Uani 1 1 d U . .
H16A H 0.5581 0.3020 0.2906 0.090 Uiso 1 1 calc R A .
H16B H 0.5732 0.4712 0.3411 0.090 Uiso 1 1 calc R . .
H16C H 0.5781 0.4844 0.2458 0.090 Uiso 1 1 calc R . .
C17 C 0.3563(3) 0.8042(3) 0.40056(12) 0.0378(5) Uani 1 1 d U A .
H17 H 0.4903 0.7793 0.3803 0.045 Uiso 1 1 calc R . .
C18 C 0.3169(3) 0.7199(3) 0.48408(13) 0.0569(7) Uani 1 1 d U . .
H18A H 0.3945 0.7617 0.5181 0.085 Uiso 1 1 calc R A .
H18B H 0.3419 0.5935 0.4781 0.085 Uiso 1 1 calc R . .
H18C H 0.1892 0.7507 0.5095 0.085 Uiso 1 1 calc R . .
C19 C 0.3180(4) 1.0018(3) 0.40823(16) 0.0761(9) Uani 1 1 d U . .
H19A H 0.1886 1.0338 0.4303 0.114 Uiso 1 1 calc R A .
H19B H 0.3508 1.0540 0.3547 0.114 Uiso 1 1 calc R . .
H19C H 0.3900 1.0442 0.4446 0.114 Uiso 1 1 calc R . .
C20 C -0.0060(3) 0.7547(3) 0.34252(16) 0.0615(7) Uani 0.635(11) 1 d PDU A 1
H20 H -0.0382 0.6916 0.2969 0.074 Uiso 0.635(11) 1 calc PR A 1
C21 C -0.0958(13) 0.6619(13) 0.4153(6) 0.056(3) Uani 0.635(11) 1 d PDU A 1
H21A H -0.0317 0.5453 0.4173 0.084 Uiso 0.635(11) 1 calc PR A 1
H21B H -0.2223 0.6527 0.4121 0.084 Uiso 0.635(11) 1 calc PR A 1
H21C H -0.0923 0.7267 0.4644 0.084 Uiso 0.635(11) 1 calc PR A 1
C22 C -0.0831(6) 0.9328(8) 0.3320(4) 0.068(2) Uani 0.635(11) 1 d PDU A 1
H22A H -0.0106 0.9832 0.2842 0.102 Uiso 0.635(11) 1 calc PR A 1
H22B H -0.0822 1.0018 0.3802 0.102 Uiso 0.635(11) 1 calc PR A 1
H22C H -0.2083 0.9330 0.3245 0.102 Uiso 0.635(11) 1 calc PR A 1
C20' C -0.0060(3) 0.7547(3) 0.34252(16) 0.0615(7) Uani 0.365(11) 1 d PDU A 2
H20' H -0.0161 0.8649 0.3740 0.074 Uiso 0.365(11) 1 calc PR A 2
C21' C -0.1076(9) 0.819(2) 0.2858(7) 0.086(6) Uani 0.365(11) 1 d PDU A 2
H21D H -0.0310 0.8802 0.2432 0.130 Uiso 0.365(11) 1 calc PR A 2
H21E H -0.2107 0.8992 0.3127 0.130 Uiso 0.365(11) 1 calc PR A 2
H21F H -0.1523 0.7223 0.2617 0.130 Uiso 0.365(11) 1 calc PR A 2
C22' C -0.114(3) 0.649(3) 0.4110(11) 0.076(6) Uani 0.365(11) 1 d PDU A 2
H22D H -0.0413 0.6188 0.4521 0.114 Uiso 0.365(11) 1 calc PR A 2
H22E H -0.1430 0.5422 0.3880 0.114 Uiso 0.365(11) 1 calc PR A 2
H22F H -0.2275 0.7186 0.4360 0.114 Uiso 0.365(11) 1 calc PR A 2

loop_
_atom_site_aniso_label
_atom_site_aniso_U_11
_atom_site_aniso_U_22
_atom_site_aniso_U_33
_atom_site_aniso_U_23
_atom_site_aniso_U_13
_atom_site_aniso_U_12
Si 0.0300(3) 0.0334(3) 0.0240(3) 0.0109(2) -0.0034(2) -0.0058(2)
C1 0.0312(11) 0.0210(10) 0.0195(9) 0.0051(8) -0.0048(8) -0.0064(8)
C2 0.0302(11) 0.0193(10) 0.0228(10) 0.0021(8) -0.0060(8) -0.0056(8)
C3 0.0339(12) 0.0223(11) 0.0226(10) 0.0034(8) -0.0036(9) -0.0060(8)
C4 0.0296(11) 0.0209(10) 0.0268(10) -0.0008(8) -0.0058(8) -0.0036(8)
C5 0.0322(12) 0.0334(12) 0.0315(11) 0.0004(9) -0.0028(9) -0.0053(9)
C6 0.0298(12) 0.0360(12) 0.0417(12) -0.0013(10) -0.0057(10) 0.0000(9)
C7 0.0356(13) 0.0296(12) 0.0413(12) -0.0003(10) -0.0159(10) 0.0021(9)
C8 0.0383(12) 0.0265(11) 0.0301(11) 0.0027(9) -0.0128(9) -0.0029(9)
C9 0.0324(11) 0.0194(10) 0.0273(10) 0.0003(8) -0.0090(9) -0.0051(8)
C10 0.0343(11) 0.0210(10) 0.0208(10) 0.0037(8) -0.0066(8) -0.0046(8)
C11 0.0304(11) 0.0205(10) 0.0221(10) 0.0029(8) -0.0066(8) -0.0059(8)
C12 0.0282(11) 0.0241(11) 0.0259(11) 0.0030(9) -0.0080(9) -0.0021(8)
C13 0.0298(11) 0.0343(12) 0.0268(11) 0.0075(9) -0.0049(9) -0.0030(9)
C14 0.0591(15) 0.0358(13) 0.0276(11) 0.0114(9) -0.0071(10) -0.0072(11)
C15 0.103(2) 0.0432(15) 0.0500(15) 0.0007(12) -0.0229(15) -0.0125(14)
C16 0.0704(18) 0.0496(16) 0.0514(15) 0.0048(12) -0.0065(13) 0.0172(13)
C17 0.0432(13) 0.0407(13) 0.0310(11) 0.0103(9) -0.0086(10) -0.0107(10)
C18 0.0766(19) 0.0682(18) 0.0350(13) 0.0149(12) -0.0227(12) -0.0286(14)
C19 0.128(3) 0.0494(17) 0.0636(18) 0.0047(14) -0.0411(18) -0.0248(17)
C20 0.0345(13) 0.0765(19) 0.0706(17) 0.0415(15) -0.0051(12) -0.0094(12)
C21 0.017(3) 0.075(5) 0.070(6) 0.023(4) 0.004(3) -0.005(3)
C22 0.036(3) 0.069(3) 0.087(4) 0.025(3) 0.007(3) 0.009(2)
C20' 0.0345(13) 0.0765(19) 0.0706(17) 0.0415(15) -0.0051(12) -0.0094(12)
C21' 0.032(4) 0.161(14) 0.064(7) 0.059(8) -0.008(4) -0.010(5)
C22' 0.056(8) 0.134(14) 0.055(9) 0.060(8) -0.029(6) -0.057(8)

loop_
_atom_type_symbol
_atom_type_description
_atom_type_scat_dispersion_real
_atom_type_scat_dispersion_imag
_atom_type_scat_source
C C .0033 .0016 'International Tables Vol C Tables 4.2.6.8 and 6.1.1.4'
H H .0000 .0000 'International Tables Vol C Tables 4.2.6.8 and 6.1.1.4'
Si Si .0817 .0704 'International Tables Vol C Tables 4.2.6.8 and 6.1.1.4'

loop_
_geom_angle_atom_site_label_1
_geom_angle_atom_site_label_2
_geom_angle_atom_site_label_3
_geom_angle
_geom_angle_site_symmetry_1
_geom_angle_site_symmetry_3
C13 Si C20 107.34(10) . .
C13 Si C17 106.78(9) . .
C20 Si C17 114.31(12) . .
C13 Si C14 107.87(9) . .
C20 Si C14 110.44(11) . .
C17 Si C14 109.82(10) . .
C11 C1 C2 121.10(15) 2_675 .
C11 C1 C12 119.79(16) 2_675 .
C2 C1 C12 119.09(16) . .
C3 C2 C1 122.05(16) . .
C3 C2 C11 118.31(16) . .
C1 C2 C11 119.62(16) . .
C4 C3 C2 122.62(17) . .
C4 C3 H3 118.7 . .
C2 C3 H3 118.7 . .
C3 C4 C5 122.50(17) . .
C3 C4 C9 119.07(17) . .
C5 C4 C9 118.43(17) . .
C6 C5 C4 121.05(18) . .
C6 C5 H5 119.5 . .
C4 C5 H5 119.5 . .
C5 C6 C7 120.50(19) . .
C5 C6 H6 119.7 . .
C7 C6 H6 119.7 . .
C8 C7 C6 120.82(18) . .
C8 C7 H7 119.6 . .
C6 C7 H7 119.6 . .
C7 C8 C9 121.08(18) . .
C7 C8 H8 119.5 . .
C9 C8 H8 119.5 . .
C10 C9 C8 122.75(17) . .
C10 C9 C4 119.12(17) . .
C8 C9 C4 118.12(17) . .
C9 C10 C11 122.41(17) . .
C9 C10 H10 118.8 . .
C11 C10 H10 118.8 . .
C10 C11 C1 122.28(16) . 2_675
C10 C11 C2 118.45(17) . .
C1 C11 C2 119.26(16) 2_675 .
C13 C12 C1 177.35(19) . .
C12 C13 Si 176.73(17) . .
C16 C14 C15 110.28(19) . .
C16 C14 Si 111.47(16) . .
C15 C14 Si 112.25(15) . .
C16 C14 H14 107.5 . .
C15 C14 H14 107.5 . .
Si C14 H14 107.5 . .
C14 C15 H15A 109.5 . .
C14 C15 H15B 109.5 . .
H15A C15 H15B 109.5 . .
C14 C15 H15C 109.5 . .
H15A C15 H15C 109.5 . .
H15B C15 H15C 109.5 . .
C14 C16 H16A 109.5 . .
C14 C16 H16B 109.5 . .
H16A C16 H16B 109.5 . .
C14 C16 H16C 109.5 . .
H16A C16 H16C 109.5 . .
H16B C16 H16C 109.5 . .
C19 C17 C18 110.53(19) . .
C19 C17 Si 113.61(16) . .
C18 C17 Si 114.41(15) . .
C19 C17 H17 105.8 . .
C18 C17 H17 105.8 . .
Si C17 H17 105.8 . .
C17 C18 H18A 109.5 . .
C17 C18 H18B 109.5 . .
H18A C18 H18B 109.5 . .
C17 C18 H18C 109.5 . .
H18A C18 H18C 109.5 . .
H18B C18 H18C 109.5 . .
C17 C19 H19A 109.5 . .
C17 C19 H19B 109.5 . .
H19A C19 H19B 109.5 . .
C17 C19 H19C 109.5 . .
H19A C19 H19C 109.5 . .
H19B C19 H19C 109.5 . .
C22 C20 C21 116.2(4) . .
C22 C20 Si 117.5(3) . .
C21 C20 Si 112.4(4) . .
C22 C20 H20 102.6 . .
C21 C20 H20 102.6 . .
Si C20 H20 102.6 . .
C20 C21 H21A 109.5 . .
C20 C21 H21B 109.5 . .
H21A C21 H21B 109.5 . .
C20 C21 H21C 109.5 . .
H21A C21 H21C 109.5 . .
H21B C21 H21C 109.5 . .
C20 C22 H22A 109.5 . .
C20 C22 H22B 109.5 . .
H22A C22 H22B 109.5 . .
C20 C22 H22C 109.5 . .
H22A C22 H22C 109.5 . .
H22B C22 H22C 109.5 . .
H21D C21' H21E 109.5 . .
H21D C21' H21F 109.5 . .
H21E C21' H21F 109.5 . .
H22D C22' H22E 109.5 . .
H22D C22' H22F 109.5 . .
H22E C22' H22F 109.5 . .

loop_
_geom_bond_atom_site_label_1
_geom_bond_atom_site_label_2
_geom_bond_distance
_geom_bond_site_symmetry_2
Si C13 1.838(2) .
Si C20 1.875(2) .
Si C17 1.877(2) .
Si C14 1.884(2) .
C1 C11 1.414(3) 2_675
C1 C2 1.415(3) .
C1 C12 1.436(2) .
C2 C3 1.406(3) .
C2 C11 1.447(2) .
C3 C4 1.383(3) .
C3 H3 0.9500 .
C4 C5 1.429(3) .
C4 C9 1.440(2) .
C5 C6 1.350(3) .
C5 H5 0.9500 .
C6 C7 1.420(3) .
C6 H6 0.9500 .
C7 C8 1.347(3) .
C7 H7 0.9500 .
C8 C9 1.432(3) .
C8 H8 0.9500 .
C9 C10 1.383(3) .
C10 C11 1.409(3) .
C10 H10 0.9500 .
C11 C1 1.414(3) 2_675
C12 C13 1.205(2) .
C14 C16 1.533(3) .
C14 C15 1.540(3) .
C14 H14 1.0000 .
C15 H15A 0.9800 .
C15 H15B 0.9800 .
C15 H15C 0.9800 .
C16 H16A 0.9800 .
C16 H16B 0.9800 .
C16 H16C 0.9800 .
C17 C19 1.529(3) .
C17 C18 1.530(3) .
C17 H17 1.0000 .
C18 H18A 0.9800 .
C18 H18B 0.9800 .
C18 H18C 0.9800 .
C19 H19A 0.9800 .
C19 H19B 0.9800 .
C19 H19C 0.9800 .
C20 C22 1.461(5) .
C20 C21 1.493(8) .
C20 H20 1.0000 .
C21 H21A 0.9800 .
C21 H21B 0.9800 .
C21 H21C 0.9800 .
C22 H22A 0.9800 .
C22 H22B 0.9800 .
C22 H22C 0.9800 .
C21' H21D 0.9800 .
C21' H21E 0.9800 .
C21' H21F 0.9800 .
C22' H22D 0.9800 .
C22' H22E 0.9800 .
C22' H22F 0.9800 .

loop_
_geom_torsion_atom_site_label_1
_geom_torsion_atom_site_label_2
_geom_torsion_atom_site_label_3
_geom_torsion_atom_site_label_4
_geom_torsion
_geom_torsion_site_symmetry_1
_geom_torsion_site_symmetry_4
C11 C1 C2 C3 -179.80(16) 2_675 .
C12 C1 C2 C3 2.0(3) . .
C11 C1 C2 C11 1.5(3) 2_675 .
C12 C1 C2 C11 -176.71(16) . .
C1 C2 C3 C4 -178.23(17) . .
C11 C2 C3 C4 0.5(3) . .
C2 C3 C4 C5 179.64(17) . .
C2 C3 C4 C9 0.5(3) . .
C3 C4 C5 C6 -179.52(18) . .
C9 C4 C5 C6 -0.4(3) . .
C4 C5 C6 C7 0.6(3) . .
C5 C6 C7 C8 -0.6(3) . .
C6 C7 C8 C9 0.4(3) . .
C7 C8 C9 C10 -179.45(18) . .
C7 C8 C9 C4 -0.2(3) . .
C3 C4 C9 C10 -1.4(3) . .
C5 C4 C9 C10 179.48(16) . .
C3 C4 C9 C8 179.35(16) . .
C5 C4 C9 C8 0.2(2) . .
C8 C9 C10 C11 -179.53(16) . .
C4 C9 C10 C11 1.2(3) . .
C9 C10 C11 C1 179.35(16) . 2_675
C9 C10 C11 C2 -0.2(3) . .
C3 C2 C11 C10 -0.7(2) . .
C1 C2 C11 C10 178.10(16) . .
C3 C2 C11 C1 179.78(16) . 2_675
C1 C2 C11 C1 -1.5(3) . 2_675
C11 C1 C12 C13 -107(4) 2_675 .
C2 C1 C12 C13 71(4) . .
C1 C12 C13 Si -8(7) . .
C20 Si C13 C12 -52(3) . .
C17 Si C13 C12 -175(3) . .
C14 Si C13 C12 67(3) . .
C13 Si C14 C16 62.41(17) . .
C20 Si C14 C16 179.44(15) . .
C17 Si C14 C16 -53.61(17) . .
C13 Si C14 C15 -61.87(18) . .
C20 Si C14 C15 55.15(19) . .
C17 Si C14 C15 -177.89(16) . .
C13 Si C17 C19 58.99(19) . .
C20 Si C17 C19 -59.6(2) . .
C14 Si C17 C19 175.69(17) . .
C13 Si C17 C18 -172.79(16) . .
C20 Si C17 C18 68.67(19) . .
C14 Si C17 C18 -56.08(19) . .
C13 Si C20 C22 -47.9(4) . .
C17 Si C20 C22 70.3(4) . .
C14 Si C20 C22 -165.3(4) . .
C13 Si C20 C21 173.1(6) . .
C17 Si C20 C21 -68.7(6) . .
C14 Si C20 C21 55.8(6) . .
